data_7713826
loop_
_publ_author_name
'Horrer, G\"unther'
'Luff, Martin Simon'
'Radius, Udo'

_publ_section_title
;
 N Heterocyclic Carbene and Cyclic (Alkyl)(Amino)Carbene ligated
 Half-Sandwich Complexes of Chromium(II) and Chromium(I)
;
_journal_name_full 'Dalton Transactions'
_journal_paper_doi 10.1039/D3DT02123H
_journal_year 2023
_chemical_formula_moiety 'C40 H62 Cl4 Cr2 N2'
_chemical_formula_sum 'C40 H62 Cl4 Cr2 N2'
_chemical_formula_weight 816.71
_space_group_crystal_system monoclinic
_space_group_IT_number 14
_space_group_name_Hall '-P 2ybc'
_space_group_name_H-M_alt 'P 1 21/c 1'
_atom_sites_solution_hydrogens geom
_atom_sites_solution_primary dual
_atom_sites_solution_secondary difmap
_audit_creation_method SHELXL-2018/3
_audit_update_record
;
2023-07-06 deposited with the CCDC.	2023-08-22 downloaded from the CCDC.
;
_cell_angle_alpha 90
_cell_angle_beta 90.9570(10)
_cell_angle_gamma 90
_cell_formula_units_Z 2
_cell_length_a 10.41860(10)
_cell_length_b 9.81210(10)
_cell_length_c 20.0881(2)
_cell_measurement_reflns_used 13201
_cell_measurement_temperature 100(2)
_cell_measurement_theta_max 76.8670
_cell_measurement_theta_min 2.2360
_cell_volume 2053.29(4)
_computing_cell_refinement 'CrysAlisPro 1.171.40.53 (Rigaku OD, 2019)'
_computing_data_collection 'CrysAlisPro 1.171.40.53 (Rigaku OD, 2019)'
_computing_data_reduction 'CrysAlisPro 1.171.40.53 (Rigaku OD, 2019)'
_computing_molecular_graphics 'ShelXLe (Huebschle et all, 2011)'
_computing_publication_material 'SHELXL-2014/6 (Sheldrick, 2014)'
_computing_structure_refinement 'SHELXL-2018/3 (Sheldrick, 2018)'
_computing_structure_solution 'SHELXT 2014/5 (Sheldrick, 2014)'
_diffrn_ambient_temperature 100(2)
_diffrn_detector_area_resol_mean 10.0000
_diffrn_measured_fraction_theta_full 1.000
_diffrn_measured_fraction_theta_max 0.981
_diffrn_measurement_device_type 'XtaLAB Synergy, Dualflex, HyPix'
_diffrn_measurement_method '\w scans'
_diffrn_radiation_type CuK\a
_diffrn_radiation_wavelength 1.54184
_diffrn_reflns_av_R_equivalents 0.0523
_diffrn_reflns_av_unetI/netI 0.0342
_diffrn_reflns_Laue_measured_fraction_full 1.000
_diffrn_reflns_Laue_measured_fraction_max 0.981
_diffrn_reflns_limit_h_max 13
_diffrn_reflns_limit_h_min -12
_diffrn_reflns_limit_k_max 10
_diffrn_reflns_limit_k_min -12
_diffrn_reflns_limit_l_max 25
_diffrn_reflns_limit_l_min -23
_diffrn_reflns_number 21657
_diffrn_reflns_point_group_measured_fraction_full 1.000
_diffrn_reflns_point_group_measured_fraction_max 0.981
_diffrn_reflns_theta_full 72.000
_diffrn_reflns_theta_max 77.600
_diffrn_reflns_theta_min 4.244
_diffrn_source 'micro-focus sealed X-ray tube'
_exptl_absorpt_coefficient_mu 6.969
_exptl_absorpt_correction_T_max 1.000
_exptl_absorpt_correction_T_min 0.236
_exptl_absorpt_correction_type gaussian
_exptl_absorpt_process_details
;
CrysAlisPro 1.171.41.93a (Rigaku Oxford Diffraction, 2020)
Numerical absorption correction based on gaussian integration over
a multifaceted crystal model
Empirical absorption correction using spherical harmonics,
implemented in SCALE3 ABSPACK scaling algorithm.
;
_exptl_crystal_colour 'clear blue'
_exptl_crystal_density_diffrn 1.321
_exptl_crystal_description block
_exptl_crystal_F_000 864
_exptl_crystal_size_max 0.391
_exptl_crystal_size_mid 0.255
_exptl_crystal_size_min 0.169
_refine_diff_density_max 0.765
_refine_diff_density_min -0.825
_refine_diff_density_rms 0.082
_refine_ls_extinction_method none
_refine_ls_goodness_of_fit_ref 1.062
_refine_ls_hydrogen_treatment constr
_refine_ls_matrix_type full
_refine_ls_number_parameters 225
_refine_ls_number_reflns 4304
_refine_ls_number_restraints 0
_refine_ls_restrained_S_all 1.062
_refine_ls_R_factor_all 0.0456
_refine_ls_R_factor_gt 0.0432
_refine_ls_shift/su_max 0.001
_refine_ls_shift/su_mean 0.000
_refine_ls_structure_factor_coef Fsqd
_refine_ls_weighting_details 'w=1/[\s^2^(Fo^2^)+(0.0689P)^2^+2.0349P] where P=(Fo^2^+2Fc^2^)/3'
_refine_ls_weighting_scheme calc
_refine_ls_wR_factor_gt 0.1185
_refine_ls_wR_factor_ref 0.1204
_reflns_Friedel_coverage 0.000
_reflns_number_gt 4020
_reflns_number_total 4304
_reflns_threshold_expression 'I > 2\s(I)'
_cod_data_source_file d3dt02123h2.cif
_cod_data_source_block compound_2
_cod_original_sg_symbol_H-M 'P 21/c'
_cod_database_code 7713826
_shelx_shelxl_version_number 2018/3
_shelx_space_group_comment
;
The symmetry employed for this shelxl refinement is uniquely defined
by the following loop, which should always be used as a source of
symmetry information in preference to the above space-group names.
They are only intended as comments.
;
_shelx_estimated_absorpt_t_min 0.172
_shelx_estimated_absorpt_t_max 0.384

loop_
_space_group_symop_operation_xyz
'x, y, z'
'-x, y+1/2, -z+1/2'
'-x, -y, -z'
'x, -y-1/2, z-1/2'

loop_
_atom_site_label
_atom_site_type_symbol
_atom_site_fract_x
_atom_site_fract_y
_atom_site_fract_z
_atom_site_U_iso_or_equiv
_atom_site_adp_type
_atom_site_occupancy
_atom_site_site_symmetry_order
_atom_site_calc_flag
_atom_site_refinement_flags_posn
_atom_site_refinement_flags_adp
_atom_site_refinement_flags_occupancy
_atom_site_disorder_assembly
_atom_site_disorder_group
N004 N 0.24460(17) 0.20811(18) 0.40474(9) 0.0139(4) Uani 1 1 d . . . . .
C008 C 0.2270(2) 0.0592(2) 0.38225(11) 0.0185(4) Uani 1 1 d . . . . .
C1_1 C 0.1541(2) 0.2900(2) 0.38407(10) 0.0149(4) Uani 1 1 d . . . . .
C2_1 C 0.0771(2) 0.2209(2) 0.32858(12) 0.0218(5) Uani 1 1 d . . . . .
C3_1 C 0.1436(3) 0.0813(3) 0.31949(13) 0.0281(5) Uani 1 1 d . . . . .
H3A_1 H 0.078899 0.007803 0.314803 0.034 Uiso 1 1 calc R U . . .
H3AB_1 H 0.197262 0.081960 0.279296 0.034 Uiso 1 1 calc R U . . .
C5_1 C 0.0965(3) 0.3094(3) 0.26549(13) 0.0316(6) Uani 1 1 d . . . . .
H5A_1 H 0.188137 0.313834 0.255486 0.047 Uiso 1 1 calc R U . . .
H5B_1 H 0.063899 0.401525 0.273413 0.047 Uiso 1 1 calc R U . . .
H5C_1 H 0.049710 0.268568 0.227739 0.047 Uiso 1 1 calc R U . . .
C6_1 C -0.0668(2) 0.2128(3) 0.34066(14) 0.0309(6) Uani 1 1 d . . . . .
H6A_1 H -0.101283 0.304908 0.346240 0.046 Uiso 1 1 calc R U . . .
H6B_1 H -0.082105 0.159401 0.380993 0.046 Uiso 1 1 calc R U . . .
H6C_1 H -0.109527 0.168773 0.302503 0.046 Uiso 1 1 calc R U . . .
C7_1 C 0.3517(3) -0.0135(3) 0.36876(16) 0.0311(6) Uani 1 1 d . . . . .
H7A_1 H 0.333827 -0.108131 0.356084 0.047 Uiso 1 1 calc R U . . .
H7B_1 H 0.406226 -0.012032 0.408996 0.047 Uiso 1 1 calc R U . . .
H7C_1 H 0.396067 0.032534 0.332455 0.047 Uiso 1 1 calc R U . . .
C8_1 C 0.1541(3) -0.0151(3) 0.43606(15) 0.0335(6) Uani 1 1 d . . . . .
H8A_1 H 0.077720 0.037549 0.447608 0.050 Uiso 1 1 calc R U . . .
H8B_1 H 0.209516 -0.025641 0.475635 0.050 Uiso 1 1 calc R U . . .
H8C_1 H 0.128043 -0.105198 0.419689 0.050 Uiso 1 1 calc R U . . .
C1_2 C 0.3585(2) 0.2508(2) 0.44295(11) 0.0147(4) Uani 1 1 d . . . . .
C2_2 C 0.4667(2) 0.2885(2) 0.40590(11) 0.0169(4) Uani 1 1 d . . . . .
C3_2 C 0.5788(2) 0.3238(3) 0.44029(13) 0.0225(5) Uani 1 1 d . . . . .
H3_2 H 0.652653 0.349331 0.416162 0.027 Uiso 1 1 calc R U . . .
C4_2 C 0.5842(2) 0.3224(3) 0.50919(13) 0.0259(5) Uani 1 1 d . . . . .
H4_2 H 0.661887 0.345221 0.531988 0.031 Uiso 1 1 calc R U . . .
C5_2 C 0.4769(2) 0.2877(2) 0.54473(12) 0.0217(5) Uani 1 1 d . . . . .
H5_2 H 0.481557 0.289050 0.591993 0.026 Uiso 1 1 calc R U . . .
C6_2 C 0.3614(2) 0.2507(2) 0.51308(11) 0.0173(4) Uani 1 1 d . . . . .
C7_2 C 0.4656(2) 0.2979(2) 0.32999(11) 0.0185(4) Uani 1 1 d . . . . .
H7_2 H 0.389364 0.246282 0.312676 0.022 Uiso 1 1 calc R U . . .
C8_2 C 0.4522(3) 0.4455(3) 0.30735(13) 0.0271(5) Uani 1 1 d . . . . .
H8A_2 H 0.446085 0.448748 0.258642 0.041 Uiso 1 1 calc R U . . .
H8B_2 H 0.527297 0.497591 0.322622 0.041 Uiso 1 1 calc R U . . .
H8C_2 H 0.374426 0.484998 0.326228 0.041 Uiso 1 1 calc R U . . .
C9_2 C 0.5864(2) 0.2351(3) 0.29938(13) 0.0256(5) Uani 1 1 d . . . . .
H9A_2 H 0.574017 0.226864 0.251083 0.038 Uiso 1 1 calc R U . . .
H9B_2 H 0.601708 0.144682 0.318621 0.038 Uiso 1 1 calc R U . . .
H9C_2 H 0.660562 0.293884 0.308936 0.038 Uiso 1 1 calc R U . . .
C10_2 C 0.2480(2) 0.2182(2) 0.55633(11) 0.0194(5) Uani 1 1 d . . . . .
H10_2 H 0.172827 0.195769 0.526703 0.023 Uiso 1 1 calc R U . . .
C11_2 C 0.2128(3) 0.3423(3) 0.59913(12) 0.0244(5) Uani 1 1 d . . . . .
H11A_2 H 0.203642 0.422866 0.570609 0.037 Uiso 1 1 calc R U . . .
H11B_2 H 0.280757 0.358298 0.632537 0.037 Uiso 1 1 calc R U . . .
H11C_2 H 0.131581 0.324804 0.621520 0.037 Uiso 1 1 calc R U . . .
C12_2 C 0.2752(3) 0.0953(3) 0.60182(13) 0.0278(5) Uani 1 1 d . . . . .
H12A_2 H 0.295863 0.015701 0.574549 0.042 Uiso 1 1 calc R U . . .
H12B_2 H 0.199150 0.075675 0.628238 0.042 Uiso 1 1 calc R U . . .
H12C_2 H 0.347917 0.116127 0.631672 0.042 Uiso 1 1 calc R U . . .
Cr2_3 Cr 0.09459(4) 0.47676(4) 0.42806(2) 0.01604(13) Uani 1 1 d . . . . .
Cl2_3 Cl -0.04991(5) 0.34412(5) 0.49316(3) 0.01997(14) Uani 1 1 d . . . . .
Cl1_3 Cl 0.16367(6) 0.62964(6) 0.34966(3) 0.02277(15) Uani 1 1 d . . . . .

loop_
_atom_site_aniso_label
_atom_site_aniso_U_11
_atom_site_aniso_U_22
_atom_site_aniso_U_33
_atom_site_aniso_U_23
_atom_site_aniso_U_13
_atom_site_aniso_U_12
N004 0.0161(9) 0.0091(8) 0.0167(8) -0.0015(6) 0.0022(7) -0.0003(7)
C008 0.0226(11) 0.0098(9) 0.0233(11) -0.0042(8) 0.0021(9) -0.0027(8)
C1_1 0.0164(10) 0.0138(10) 0.0148(10) 0.0000(8) 0.0039(8) 0.0000(8)
C2_1 0.0200(12) 0.0220(11) 0.0233(11) -0.0071(9) -0.0023(9) -0.0002(9)
C3_1 0.0331(14) 0.0227(12) 0.0285(13) -0.0074(10) -0.0024(10) -0.0011(10)
C5_1 0.0364(15) 0.0390(15) 0.0193(12) -0.0043(11) -0.0049(10) -0.0034(12)
C6_1 0.0191(12) 0.0418(15) 0.0317(13) -0.0114(12) -0.0008(10) -0.0061(11)
C7_1 0.0306(14) 0.0155(11) 0.0475(16) -0.0088(11) 0.0078(12) 0.0013(10)
C8_1 0.0495(18) 0.0183(12) 0.0329(14) -0.0018(10) 0.0106(13) -0.0109(11)
C1_2 0.0143(10) 0.0098(9) 0.0199(10) -0.0001(8) -0.0003(8) 0.0007(8)
C2_2 0.0176(11) 0.0127(10) 0.0203(11) 0.0006(8) -0.0001(8) -0.0001(8)
C3_2 0.0157(11) 0.0230(12) 0.0289(12) -0.0004(9) 0.0005(9) -0.0036(9)
C4_2 0.0190(12) 0.0285(13) 0.0299(13) -0.0025(10) -0.0051(10) -0.0023(10)
C5_2 0.0217(12) 0.0229(11) 0.0204(11) -0.0008(9) -0.0036(9) 0.0015(9)
C6_2 0.0191(11) 0.0122(10) 0.0206(11) 0.0010(8) -0.0004(8) 0.0029(8)
C7_2 0.0176(11) 0.0179(10) 0.0199(11) 0.0000(8) 0.0020(8) -0.0022(8)
C8_2 0.0295(13) 0.0227(12) 0.0294(13) 0.0063(10) 0.0071(10) 0.0018(10)
C9_2 0.0249(12) 0.0259(12) 0.0263(12) -0.0024(10) 0.0067(10) 0.0014(10)
C10_2 0.0224(11) 0.0182(11) 0.0176(10) 0.0023(8) 0.0007(8) 0.0006(9)
C11_2 0.0257(12) 0.0270(12) 0.0205(11) -0.0020(9) 0.0018(9) 0.0032(10)
C12_2 0.0360(14) 0.0227(12) 0.0247(12) 0.0083(10) 0.0003(10) -0.0010(10)
Cr2_3 0.0184(2) 0.0111(2) 0.0187(2) -0.00009(13) 0.00242(14) 0.00061(13)
Cl2_3 0.0231(3) 0.0136(2) 0.0234(3) -0.00103(19) 0.0071(2) -0.00075(19)
Cl1_3 0.0293(3) 0.0184(3) 0.0208(3) 0.00327(19) 0.0054(2) 0.0014(2)

loop_
_atom_type_symbol
_atom_type_description
_atom_type_scat_dispersion_real
_atom_type_scat_dispersion_imag
_atom_type_scat_source
C C 0.0181 0.0091 'International Tables Vol C Tables 4.2.6.8 and 6.1.1.4'
H H 0.0000 0.0000 'International Tables Vol C Tables 4.2.6.8 and 6.1.1.4'
N N 0.0311 0.0180 'International Tables Vol C Tables 4.2.6.8 and 6.1.1.4'
Cl Cl 0.3639 0.7018 'International Tables Vol C Tables 4.2.6.8 and 6.1.1.4'
Cr Cr -0.1635 2.4439 'International Tables Vol C Tables 4.2.6.8 and 6.1.1.4'

loop_
_geom_angle_atom_site_label_1
_geom_angle_atom_site_label_2
_geom_angle_atom_site_label_3
_geom_angle
_geom_angle_site_symmetry_1
_geom_angle_site_symmetry_3
_geom_angle_publ_flag
C1_1 N004 C1_2 124.56(18) . . ?
C1_1 N004 C008 114.25(18) . . ?
C1_2 N004 C008 121.11(17) . . ?
C7_1 C008 C8_1 110.1(2) . . ?
C7_1 C008 C3_1 113.4(2) . . ?
C8_1 C008 C3_1 111.7(2) . . ?
C7_1 C008 N004 113.72(19) . . ?
C8_1 C008 N004 107.78(18) . . ?
C3_1 C008 N004 99.79(17) . . ?
N004 C1_1 C2_1 109.19(19) . . ?
N004 C1_1 Cr2_3 127.82(16) . . ?
C2_1 C1_1 Cr2_3 122.21(15) . . ?
C1_1 C2_1 C6_1 114.5(2) . . ?
C1_1 C2_1 C3_1 104.43(19) . . ?
C6_1 C2_1 C3_1 114.6(2) . . ?
C1_1 C2_1 C5_1 105.90(19) . . ?
C6_1 C2_1 C5_1 107.5(2) . . ?
C3_1 C2_1 C5_1 109.5(2) . . ?
C008 C3_1 C2_1 106.06(19) . . ?
C008 C3_1 H3A_1 110.5 . . ?
C2_1 C3_1 H3A_1 110.5 . . ?
C008 C3_1 H3AB_1 110.5 . . ?
C2_1 C3_1 H3AB_1 110.5 . . ?
H3A_1 C3_1 H3AB_1 108.7 . . ?
C2_1 C5_1 H5A_1 109.5 . . ?
C2_1 C5_1 H5B_1 109.5 . . ?
H5A_1 C5_1 H5B_1 109.5 . . ?
C2_1 C5_1 H5C_1 109.5 . . ?
H5A_1 C5_1 H5C_1 109.5 . . ?
H5B_1 C5_1 H5C_1 109.5 . . ?
C2_1 C6_1 H6A_1 109.5 . . ?
C2_1 C6_1 H6B_1 109.5 . . ?
H6A_1 C6_1 H6B_1 109.5 . . ?
C2_1 C6_1 H6C_1 109.5 . . ?
H6A_1 C6_1 H6C_1 109.5 . . ?
H6B_1 C6_1 H6C_1 109.5 . . ?
C008 C7_1 H7A_1 109.5 . . ?
C008 C7_1 H7B_1 109.5 . . ?
H7A_1 C7_1 H7B_1 109.5 . . ?
C008 C7_1 H7C_1 109.5 . . ?
H7A_1 C7_1 H7C_1 109.5 . . ?
H7B_1 C7_1 H7C_1 109.5 . . ?
C008 C8_1 H8A_1 109.5 . . ?
C008 C8_1 H8B_1 109.5 . . ?
H8A_1 C8_1 H8B_1 109.5 . . ?
C008 C8_1 H8C_1 109.5 . . ?
H8A_1 C8_1 H8C_1 109.5 . . ?
H8B_1 C8_1 H8C_1 109.5 . . ?
C6_2 C1_2 C2_2 121.6(2) . . ?
C6_2 C1_2 N004 121.86(19) . . ?
C2_2 C1_2 N004 116.51(19) . . ?
C3_2 C2_2 C1_2 118.4(2) . . ?
C3_2 C2_2 C7_2 118.2(2) . . ?
C1_2 C2_2 C7_2 123.4(2) . . ?
C4_2 C3_2 C2_2 120.9(2) . . ?
C4_2 C3_2 H3_2 119.5 . . ?
C2_2 C3_2 H3_2 119.5 . . ?
C5_2 C4_2 C3_2 120.0(2) . . ?
C5_2 C4_2 H4_2 120.0 . . ?
C3_2 C4_2 H4_2 120.0 . . ?
C4_2 C5_2 C6_2 121.8(2) . . ?
C4_2 C5_2 H5_2 119.1 . . ?
C6_2 C5_2 H5_2 119.1 . . ?
C5_2 C6_2 C1_2 117.2(2) . . ?
C5_2 C6_2 C10_2 117.9(2) . . ?
C1_2 C6_2 C10_2 124.8(2) . . ?
C8_2 C7_2 C2_2 110.76(19) . . ?
C8_2 C7_2 C9_2 109.5(2) . . ?
C2_2 C7_2 C9_2 112.50(19) . . ?
C8_2 C7_2 H7_2 108.0 . . ?
C2_2 C7_2 H7_2 108.0 . . ?
C9_2 C7_2 H7_2 108.0 . . ?
C7_2 C8_2 H8A_2 109.5 . . ?
C7_2 C8_2 H8B_2 109.5 . . ?
H8A_2 C8_2 H8B_2 109.5 . . ?
C7_2 C8_2 H8C_2 109.5 . . ?
H8A_2 C8_2 H8C_2 109.5 . . ?
H8B_2 C8_2 H8C_2 109.5 . . ?
C7_2 C9_2 H9A_2 109.5 . . ?
C7_2 C9_2 H9B_2 109.5 . . ?
H9A_2 C9_2 H9B_2 109.5 . . ?
C7_2 C9_2 H9C_2 109.5 . . ?
H9A_2 C9_2 H9C_2 109.5 . . ?
H9B_2 C9_2 H9C_2 109.5 . . ?
C6_2 C10_2 C12_2 111.6(2) . . ?
C6_2 C10_2 C11_2 110.49(19) . . ?
C12_2 C10_2 C11_2 109.4(2) . . ?
C6_2 C10_2 H10_2 108.4 . . ?
C12_2 C10_2 H10_2 108.4 . . ?
C11_2 C10_2 H10_2 108.4 . . ?
C10_2 C11_2 H11A_2 109.5 . . ?
C10_2 C11_2 H11B_2 109.5 . . ?
H11A_2 C11_2 H11B_2 109.5 . . ?
C10_2 C11_2 H11C_2 109.5 . . ?
H11A_2 C11_2 H11C_2 109.5 . . ?
H11B_2 C11_2 H11C_2 109.5 . . ?
C10_2 C12_2 H12A_2 109.5 . . ?
C10_2 C12_2 H12B_2 109.5 . . ?
H12A_2 C12_2 H12B_2 109.5 . . ?
C10_2 C12_2 H12C_2 109.5 . . ?
H12A_2 C12_2 H12C_2 109.5 . . ?
H12B_2 C12_2 H12C_2 109.5 . . ?
C1_1 Cr2_3 Cl1_3 100.39(6) . . ?
C1_1 Cr2_3 Cl2_3 87.09(6) . . ?
Cl1_3 Cr2_3 Cl2_3 159.28(3) . . ?
C1_1 Cr2_3 Cl2_3 163.31(6) . 3_566 ?
Cl1_3 Cr2_3 Cl2_3 92.29(2) . 3_566 ?
Cl2_3 Cr2_3 Cl2_3 84.71(2) . 3_566 ?
Cr2_3 Cl2_3 Cr2_3 95.29(2) . 3_566 ?

loop_
_geom_bond_atom_site_label_1
_geom_bond_atom_site_label_2
_geom_bond_distance
_geom_bond_site_symmetry_2
_geom_bond_publ_flag
N004 C1_1 1.301(3) . ?
N004 C1_2 1.464(3) . ?
N004 C008 1.539(3) . ?
C008 C7_1 1.511(3) . ?
C008 C8_1 1.518(3) . ?
C008 C3_1 1.535(3) . ?
C1_1 C2_1 1.523(3) . ?
C1_1 Cr2_3 2.131(2) . ?
C2_1 C6_1 1.524(3) . ?
C2_1 C3_1 1.547(3) . ?
C2_1 C5_1 1.552(4) . ?
C3_1 H3A_1 0.9900 . ?
C3_1 H3AB_1 0.9900 . ?
C5_1 H5A_1 0.9800 . ?
C5_1 H5B_1 0.9800 . ?
C5_1 H5C_1 0.9800 . ?
C6_1 H6A_1 0.9800 . ?
C6_1 H6B_1 0.9800 . ?
C6_1 H6C_1 0.9800 . ?
C7_1 H7A_1 0.9800 . ?
C7_1 H7B_1 0.9800 . ?
C7_1 H7C_1 0.9800 . ?
C8_1 H8A_1 0.9800 . ?
C8_1 H8B_1 0.9800 . ?
C8_1 H8C_1 0.9800 . ?
C1_2 C6_2 1.409(3) . ?
C1_2 C2_2 1.410(3) . ?
C2_2 C3_2 1.391(3) . ?
C2_2 C7_2 1.528(3) . ?
C3_2 C4_2 1.384(4) . ?
C3_2 H3_2 0.9500 . ?
C4_2 C5_2 1.379(4) . ?
C4_2 H4_2 0.9500 . ?
C5_2 C6_2 1.400(3) . ?
C5_2 H5_2 0.9500 . ?
C6_2 C10_2 1.512(3) . ?
C7_2 C8_2 1.523(3) . ?
C7_2 C9_2 1.539(3) . ?
C7_2 H7_2 1.0000 . ?
C8_2 H8A_2 0.9800 . ?
C8_2 H8B_2 0.9800 . ?
C8_2 H8C_2 0.9800 . ?
C9_2 H9A_2 0.9800 . ?
C9_2 H9B_2 0.9800 . ?
C9_2 H9C_2 0.9800 . ?
C10_2 C12_2 1.537(3) . ?
C10_2 C11_2 1.538(3) . ?
C10_2 H10_2 1.0000 . ?
C11_2 H11A_2 0.9800 . ?
C11_2 H11B_2 0.9800 . ?
C11_2 H11C_2 0.9800 . ?
C12_2 H12A_2 0.9800 . ?
C12_2 H12B_2 0.9800 . ?
C12_2 H12C_2 0.9800 . ?
Cr2_3 Cl1_3 2.2992(6) . ?
Cr2_3 Cl2_3 2.3950(6) . ?
Cr2_3 Cl2_3 2.4156(6) 3_566 ?
